data_2210988
loop_
_publ_author_name
'Senthil Kumar, G.'
'Chinnakali, K.'
'Balamurugan, R.'
'Mohanakrishnan, A.K.'
'Fun, Hoong-Kun'

_publ_section_title
;
 Ethyl 7-formyl-1<i>H</i>-indole-1-carboxylate
;
_journal_coeditor_code FB2026
_journal_issue 11
_journal_name_full 'Acta Crystallographica Section E'
_journal_page_first o4909
_journal_page_last o4910
_journal_paper_doi 10.1107/S1600536806040335
_journal_volume 62
_journal_year 2006
_chemical_formula_moiety 'C12 H11 N O3'
_chemical_formula_sum 'C12 H11 N O3'
_chemical_formula_weight 217.22
_chemical_name_systematic
;
1- Carbethoxy-7-formylindole
;
_space_group_IT_number 14
_symmetry_cell_setting monoclinic
_symmetry_space_group_name_Hall '-P 2ybc'
_symmetry_space_group_name_H-M 'P 1 21/c 1'
_atom_sites_solution_hydrogens difmap
_atom_sites_solution_primary direct
_atom_sites_solution_secondary difmap
_audit_creation_method SHELXL-97
_cell_angle_alpha 90.00
_cell_angle_beta 115.5470(10)
_cell_angle_gamma 90.00
_cell_formula_units_Z 4
_cell_length_a 7.6525(2)
_cell_length_b 19.2946(6)
_cell_length_c 8.0851(2)
_cell_measurement_reflns_used 2085
_cell_measurement_temperature 293(2)
_cell_measurement_theta_max 20.10
_cell_measurement_theta_min 2.95
_cell_volume 1077.07(5)
_computing_cell_refinement APEX2
_computing_data_collection 'APEX2 (Bruker, 2005)'
_computing_data_reduction 'SAINT (Bruker, 2005)'
_computing_molecular_graphics 'SHELXTL (Sheldrick, 1998)'
_computing_publication_material
;
SHELXTL and PLATON (Spek, 2003)
;
_computing_structure_refinement 'SHELXTL (Sheldrick, 1998)'
_computing_structure_solution 'SHELXTL (Sheldrick, 1998)'
_diffrn_ambient_temperature 293(2)
_diffrn_detector_area_resol_mean 8.33
_diffrn_measured_fraction_theta_full 0.995
_diffrn_measured_fraction_theta_max 0.995
_diffrn_measurement_device_type
;
Bruker SMART APEX2 CCD area-detector diffractometer
;
_diffrn_measurement_method '\w scans'
_diffrn_radiation_monochromator graphite
_diffrn_radiation_source 'fine-focus sealed tube'
_diffrn_radiation_type MoK\a
_diffrn_radiation_wavelength 0.71073
_diffrn_reflns_av_R_equivalents 0.0439
_diffrn_reflns_av_sigmaI/netI 0.0454
_diffrn_reflns_limit_h_max 9
_diffrn_reflns_limit_h_min -10
_diffrn_reflns_limit_k_max 24
_diffrn_reflns_limit_k_min -26
_diffrn_reflns_limit_l_max 11
_diffrn_reflns_limit_l_min -11
_diffrn_reflns_number 15320
_diffrn_reflns_theta_full 29.99
_diffrn_reflns_theta_max 29.99
_diffrn_reflns_theta_min 2.11
_diffrn_standards_number 0
_exptl_absorpt_coefficient_mu 0.097
_exptl_absorpt_correction_T_max 0.9890
_exptl_absorpt_correction_T_min 0.8247
_exptl_absorpt_correction_type multi-scan
_exptl_absorpt_process_details '(SADABS; Bruker, 2005)'
_exptl_crystal_colour colourless
_exptl_crystal_density_diffrn 1.340
_exptl_crystal_density_method 'not measured'
_exptl_crystal_description Block
_exptl_crystal_F_000 456
_exptl_crystal_size_max 0.35
_exptl_crystal_size_mid 0.20
_exptl_crystal_size_min 0.11
_refine_diff_density_max 0.262
_refine_diff_density_min -0.262
_refine_ls_extinction_coef 0.015(4)
_refine_ls_extinction_expression Fc^*^=kFc[1+0.001xFc^2^\l^3^/sin(2\q)]^-1/4^
_refine_ls_extinction_method SHELXTL
_refine_ls_goodness_of_fit_ref 1.042
_refine_ls_hydrogen_treatment constr
_refine_ls_matrix_type full
_refine_ls_number_constraints 32
_refine_ls_number_parameters 147
_refine_ls_number_reflns 3127
_refine_ls_number_restraints 0
_refine_ls_restrained_S_all 1.042
_refine_ls_R_factor_all 0.1433
_refine_ls_R_factor_gt 0.0590
_refine_ls_shift/su_max 0.001
_refine_ls_shift/su_mean <0.001
_refine_ls_structure_factor_coef Fsqd
_refine_ls_weighting_details 'calc w=1/[\s^2^(Fo^2^)+(0.0850P)^2^+0.0079P] where P=(Fo^2^+2Fc^2^)/3'
_refine_ls_weighting_scheme calc
_refine_ls_wR_factor_gt 0.1532
_refine_ls_wR_factor_ref 0.1899
_reflns_number_gt 1382
_reflns_number_total 3127
_reflns_threshold_expression 'I > 2\s(I)'
_cod_data_source_file fb2026.cif
_cod_data_source_block I
_cod_original_sg_symbol_H-M 'P 21/c'
_cod_database_code 2210988
_cod_database_fobs_code 2210988

loop_
_symmetry_equiv_pos_as_xyz
'x, y, z'
'-x, y+1/2, -z+1/2'
'-x, -y, -z'
'x, -y-1/2, z-1/2'

loop_
_atom_site_type_symbol
_atom_site_label
_atom_site_fract_x
_atom_site_fract_y
_atom_site_fract_z
_atom_site_U_iso_or_equiv
_atom_site_adp_type
_atom_site_calc_flag
_atom_site_refinement_flags
_atom_site_occupancy
O O1 0.2450(3) 0.47693(8) 0.2538(2) 0.0897(6) Uani d . 1
O O2 0.1983(2) 0.37585(7) 0.10656(18) 0.0658(5) Uani d . 1
O O3 0.3619(3) 0.66176(9) 0.3035(2) 0.1126(7) Uani d . 1
N N1 0.2327(2) 0.47077(8) -0.0330(2) 0.0591(5) Uani d . 1
C C1 0.1961(3) 0.43126(12) -0.1902(3) 0.0716(6) Uani d . 1
H H1 0.1696 0.3840 -0.2016 0.086 Uiso calc R 1
C C2 0.2049(3) 0.47122(12) -0.3205(3) 0.0729(7) Uani d . 1
H H2 0.1853 0.4568 -0.4370 0.087 Uiso calc R 1
C C3 0.2494(3) 0.53974(11) -0.2506(2) 0.0593(6) Uani d . 1
C C4 0.2766(3) 0.60073(13) -0.3289(3) 0.0730(7) Uani d . 1
H H4 0.2676 0.6006 -0.4474 0.088 Uiso calc R 1
C C5 0.3164(3) 0.66041(13) -0.2298(3) 0.0773(7) Uani d . 1
H H5 0.3310 0.7016 -0.2822 0.093 Uiso calc R 1
C C6 0.3354(3) 0.66021(12) -0.0525(3) 0.0707(6) Uani d . 1
H H6 0.3652 0.7017 0.0125 0.085 Uiso calc R 1
C C7 0.3122(3) 0.60097(10) 0.0340(3) 0.0583(5) Uani d . 1
C C8 0.2682(3) 0.53959(10) -0.0690(2) 0.0538(5) Uani d . 1
C C9 0.2262(3) 0.44345(11) 0.1230(3) 0.0553(5) Uani d . 1
C C10 0.1960(4) 0.34024(11) 0.2639(3) 0.0756(7) Uani d . 1
H H10A 0.0925 0.3581 0.2908 0.091 Uiso calc R 1
H H10B 0.3181 0.3469 0.3709 0.091 Uiso calc R 1
C C11 0.1645(5) 0.26536(12) 0.2158(4) 0.1008(9) Uani d . 1
H H11A 0.1613 0.2400 0.3166 0.151 Uiso calc R 1
H H11B 0.2682 0.2483 0.1903 0.151 Uiso calc R 1
H H11C 0.0436 0.2595 0.1094 0.151 Uiso calc R 1
C C12 0.3466(5) 0.61013(14) 0.2252(3) 0.1060(10) Uani d . 1
H H12 0.3576 0.5698 0.2919 0.127 Uiso calc R 1

loop_
_atom_site_aniso_label
_atom_site_aniso_U_11
_atom_site_aniso_U_22
_atom_site_aniso_U_33
_atom_site_aniso_U_12
_atom_site_aniso_U_13
_atom_site_aniso_U_23
O1 0.1491(16) 0.0700(10) 0.0777(10) -0.0145(9) 0.0750(11) -0.0121(8)
O2 0.0863(10) 0.0531(9) 0.0610(9) 0.0003(7) 0.0346(8) 0.0045(7)
O3 0.191(2) 0.0737(12) 0.0784(11) -0.0082(12) 0.0629(13) -0.0191(10)
N1 0.0831(12) 0.0497(10) 0.0441(8) 0.0035(8) 0.0270(8) -0.0013(7)
C1 0.0984(17) 0.0564(13) 0.0537(12) 0.0067(11) 0.0270(11) -0.0089(10)
C2 0.0962(16) 0.0749(16) 0.0464(11) 0.0173(12) 0.0295(11) -0.0038(11)
C3 0.0656(12) 0.0686(14) 0.0456(10) 0.0101(10) 0.0259(9) 0.0042(10)
C4 0.0839(15) 0.0879(18) 0.0548(12) 0.0029(12) 0.0370(11) 0.0123(12)
C5 0.0932(17) 0.0739(16) 0.0731(15) -0.0060(12) 0.0436(13) 0.0146(13)
C6 0.0813(15) 0.0627(14) 0.0680(13) -0.0073(11) 0.0322(11) 0.0017(11)
C7 0.0697(13) 0.0556(12) 0.0537(11) -0.0032(9) 0.0303(10) -0.0012(9)
C8 0.0609(11) 0.0545(12) 0.0481(10) 0.0045(9) 0.0255(9) 0.0025(9)
C9 0.0606(12) 0.0543(13) 0.0538(11) 0.0010(9) 0.0271(9) -0.0007(9)
C10 0.0987(17) 0.0681(15) 0.0685(14) 0.0007(12) 0.0440(13) 0.0098(11)
C11 0.155(3) 0.0605(15) 0.110(2) 0.0024(16) 0.079(2) 0.0120(15)
C12 0.197(3) 0.0633(16) 0.0731(16) -0.0381(17) 0.0723(19) -0.0195(13)

loop_
_atom_type_symbol
_atom_type_description
_atom_type_scat_dispersion_real
_atom_type_scat_dispersion_imag
_atom_type_scat_source
C C 0.0033 0.0016 'International Tables Vol C Tables 4.2.6.8 and 6.1.1.4'
H H 0.0000 0.0000 'International Tables Vol C Tables 4.2.6.8 and 6.1.1.4'
N N 0.0061 0.0033 'International Tables Vol C Tables 4.2.6.8 and 6.1.1.4'
O O 0.0106 0.0060 'International Tables Vol C Tables 4.2.6.8 and 6.1.1.4'

loop_
_geom_angle_atom_site_label_1
_geom_angle_atom_site_label_2
_geom_angle_atom_site_label_3
_geom_angle
C9 O2 C10 116.22(15)
C9 N1 C1 123.07(17)
C9 N1 C8 129.12(16)
C1 N1 C8 107.78(16)
C2 C1 N1 110.13(19)
C2 C1 H1 124.9
N1 C1 H1 124.9
C1 C2 C3 108.04(18)
C1 C2 H2 126.0
C3 C2 H2 126.0
C4 C3 C8 120.39(19)
C4 C3 C2 131.5(2)
C8 C3 C2 108.12(18)
C5 C4 C3 119.1(2)
C5 C4 H4 120.4
C3 C4 H4 120.4
C4 C5 C6 120.5(2)
C4 C5 H5 119.8
C6 C5 H5 119.8
C5 C6 C7 123.1(2)
C5 C6 H6 118.4
C7 C6 H6 118.4
C6 C7 C8 116.43(19)
C6 C7 C12 115.36(19)
C8 C7 C12 128.13(19)
C7 C8 N1 133.64(17)
C7 C8 C3 120.43(18)
N1 C8 C3 105.92(16)
O1 C9 O2 125.23(18)
O1 C9 N1 124.18(19)
O2 C9 N1 110.59(16)
O2 C10 C11 106.95(18)
O2 C10 H10A 110.3
C11 C10 H10A 110.3
O2 C10 H10B 110.3
C11 C10 H10B 110.3
H10A C10 H10B 108.6
C10 C11 H11A 109.5
C10 C11 H11B 109.5
H11A C11 H11B 109.5
C10 C11 H11C 109.5
H11A C11 H11C 109.5
H11B C11 H11C 109.5
O3 C12 C7 127.7(2)
O3 C12 H12 116.2
C7 C12 H12 116.2

loop_
_geom_bond_atom_site_label_1
_geom_bond_atom_site_label_2
_geom_bond_distance
O1 C9 1.193(2)
O2 C9 1.319(2)
O2 C10 1.453(2)
O3 C12 1.159(3)
N1 C9 1.388(2)
N1 C1 1.403(2)
N1 C8 1.411(2)
C1 C2 1.331(3)
C1 H1 0.93
C2 C3 1.420(3)
C2 H2 0.93
C3 C4 1.394(3)
C3 C8 1.412(3)
C4 C5 1.360(3)
C4 H4 0.93
C5 C6 1.377(3)
C5 H5 0.93
C6 C7 1.391(3)
C6 H6 0.93
C7 C8 1.403(3)
C7 C12 1.463(3)
C10 C11 1.489(3)
C10 H10A 0.97
C10 H10B 0.97
C11 H11A 0.96
C11 H11B 0.96
C11 H11C 0.96
C12 H12 0.93

loop_
_geom_hbond_atom_site_label_D
_geom_hbond_atom_site_label_H
_geom_hbond_atom_site_label_A
_geom_hbond_site_symmetry_A
_geom_hbond_distance_DH
_geom_hbond_distance_HA
_geom_hbond_distance_DA
_geom_hbond_angle_DHA
C6 H6 O3 . 0.93 2.49 2.797(3) 100
C12 H12 O1 . 0.93 1.95 2.724(3) 139
C10 H10A Cg1 3_565 0.97 2.78 3.632(3) 146

loop_
_geom_torsion_atom_site_label_1
_geom_torsion_atom_site_label_2
_geom_torsion_atom_site_label_3
_geom_torsion_atom_site_label_4
_geom_torsion
C9 N1 C1 C2 177.58(18)
C8 N1 C1 C2 -0.6(2)
N1 C1 C2 C3 0.3(3)
C1 C2 C3 C4 179.4(2)
C1 C2 C3 C8 0.2(3)
C8 C3 C4 C5 -1.7(3)
C2 C3 C4 C5 179.2(2)
C3 C4 C5 C6 1.9(3)
C4 C5 C6 C7 -1.3(4)
C5 C6 C7 C8 0.3(3)
C5 C6 C7 C12 177.3(2)
C6 C7 C8 N1 -179.3(2)
C12 C7 C8 N1 4.1(4)
C6 C7 C8 C3 0.0(3)
C12 C7 C8 C3 -176.6(2)
C9 N1 C8 C7 2.0(4)
C1 N1 C8 C7 -180.0(2)
C9 N1 C8 C3 -177.36(17)
C1 N1 C8 C3 0.7(2)
C4 C3 C8 C7 0.7(3)
C2 C3 C8 C7 -179.97(18)
C4 C3 C8 N1 -179.84(17)
C2 C3 C8 N1 -0.5(2)
C10 O2 C9 O1 -1.7(3)
C10 O2 C9 N1 177.72(16)
C1 N1 C9 O1 -175.20(19)
C8 N1 C9 O1 2.6(3)
C1 N1 C9 O2 5.4(3)
C8 N1 C9 O2 -176.85(17)
C9 O2 C10 C11 -179.5(2)
C6 C7 C12 O3 12.6(5)
C8 C7 C12 O3 -170.8(3)

loop_
_cod_related_entry_id
_cod_related_entry_database
_cod_related_entry_code
1 ChemSpider 21126221
